data_7009594
loop_
_publ_author_name
'Zhang, Chi'
'Song, Yinglin'
'Xu, Yan'
'Fun, Hoongkun'
'Fang, Guangyu'
'Wang, Yuxiao'
'Xin, Xinquan'

_publ_section_title
;
 Studies on two interesting microporous polymeric clusters
 {[Et4N]2[MS4Cu4(CN)4]}n (M&#x2005;=&#x2005;Mo or W) with
 three-dimensional open frameworks: synthesis, structural
 characterization, strong optical non-linearities and large optical
 limiting properties
;
_journal_issue 16
_journal_name_full 'Journal of the Chemical Society, Dalton Transactions'
_journal_page_first 2823
_journal_paper_doi 10.1039/b002164o
_journal_year 2000
_chemical_formula_sum 'C20 H40 Cu4 N6 S4 W'
_chemical_formula_weight 930.83
_chemical_name_systematic
; 
 ? 
;
_space_group_IT_number 70
_symmetry_cell_setting orthorhombic
_symmetry_space_group_name_Hall '-F 2uv 2vw'
_symmetry_space_group_name_H-M 'F d d d :2'
_atom_sites_solution_hydrogens geom
_atom_sites_solution_primary direct
_atom_sites_solution_secondary difmap
_audit_creation_method SHELXL-97
_cell_angle_alpha 90.00
_cell_angle_beta 90.00
_cell_angle_gamma 90.00
_cell_formula_units_Z 8
_cell_length_a 10.89680(10)
_cell_length_b 23.0553(3)
_cell_length_c 23.28700(10)
_cell_measurement_reflns_used 8192
_cell_measurement_temperature 293(2)
_cell_measurement_theta_max 29.51
_cell_measurement_theta_min 2.24
_cell_volume 5850.37(10)
_computing_cell_refinement 'SAINT (Siemens, 1996)'
_computing_data_collection 'SMART (Siemens, 1996)'
_computing_data_reduction SAINT
_computing_molecular_graphics SHELXTL
_computing_publication_material 'SHELXTL, PARST (Nardelli, 1995) and PLATON (Spek, 1990) '
_computing_structure_refinement 'SHELXL-97 (Sheldrick, 1997)'
_computing_structure_solution 'SHELXS-97 (Sheldrick, 1990)'
_diffrn_ambient_temperature 293(2)
_diffrn_detector_area_resol_mean 8.33
_diffrn_measured_fraction_theta_full 0.941
_diffrn_measured_fraction_theta_max 0.941
_diffrn_measurement_device_type 'Siemens SMART CCD area detector diffractometer '
_diffrn_measurement_method '\w scans'
_diffrn_radiation_monochromator graphite
_diffrn_radiation_source 'fine-focus sealed tube'
_diffrn_radiation_type MoK\a
_diffrn_radiation_wavelength 0.71073
_diffrn_reflns_av_R_equivalents 0.0545
_diffrn_reflns_av_sigmaI/netI 0.0358
_diffrn_reflns_limit_h_max 15
_diffrn_reflns_limit_h_min -10
_diffrn_reflns_limit_k_max 29
_diffrn_reflns_limit_k_min -30
_diffrn_reflns_limit_l_max 32
_diffrn_reflns_limit_l_min -32
_diffrn_reflns_number 10354
_diffrn_reflns_theta_full 29.80
_diffrn_reflns_theta_max 29.80
_diffrn_reflns_theta_min 2.24
_exptl_absorpt_coefficient_mu 7.086
_exptl_absorpt_correction_T_max 0.2811
_exptl_absorpt_correction_T_min 0.1967
_exptl_absorpt_correction_type empirical
_exptl_absorpt_process_details 'SADABS (Sheldrick, 1996)'
_exptl_crystal_colour red
_exptl_crystal_density_diffrn 2.114
_exptl_crystal_density_method 'not measured'
_exptl_crystal_description block
_exptl_crystal_F_000 3648
_exptl_crystal_size_max 0.34
_exptl_crystal_size_mid 0.28
_exptl_crystal_size_min 0.24
_refine_diff_density_max 2.577
_refine_diff_density_min -1.851
_refine_diff_density_rms 0.207
_refine_ls_extinction_coef 0.00053(4)
_refine_ls_extinction_expression Fc^*^=kFc[1+0.001xFc^2^\l^3^/sin(2\q)]^-1/4^
_refine_ls_extinction_method SHELXL
_refine_ls_goodness_of_fit_ref 1.041
_refine_ls_hydrogen_treatment mixed
_refine_ls_matrix_type full
_refine_ls_number_parameters 83
_refine_ls_number_reflns 1975
_refine_ls_number_restraints 0
_refine_ls_restrained_S_all 1.041
_refine_ls_R_factor_all 0.0390
_refine_ls_R_factor_gt 0.0347
_refine_ls_shift/su_max 0.000
_refine_ls_shift/su_mean 0.000
_refine_ls_structure_factor_coef Fsqd
_refine_ls_weighting_details 'calc w=1/[\s^2^(Fo^2^)+(0.0595P)^2^+32.9405P] where P=(Fo^2^+2Fc^2^)/3'
_refine_ls_weighting_scheme calc
_refine_ls_wR_factor_gt 0.0896
_refine_ls_wR_factor_ref 0.0924
_reflns_number_gt 1759
_reflns_number_total 1975
_reflns_threshold_expression >2sigma(I)
_cod_data_source_file b002164o.txt
_cod_data_source_block ClusterPolymer2
_cod_depositor_comments
;
The following automatic conversions were performed:
'_symmetry_cell_setting' value 'Orthorhombic' changed to 'orthorhombic'
according to '/home/saulius/struct/CIF-dictionaries/cif_core.dic'
dictionary named 'cif_core.dic' version 2.4.1 from 2010-06-29.

Automatic conversion script
Id: cif_fix_enum 1527 2010-12-29 10:47:43Z saulius 
;
_cod_original_sg_symbol_H-M 'F d d d'
_cod_database_code 7009594

loop_
_symmetry_equiv_pos_as_xyz
'x, y, z'
'-x+3/4, -y+3/4, z'
'-x+3/4, y, -z+3/4'
'x, -y+3/4, -z+3/4'
'x, y+1/2, z+1/2'
'-x+3/4, -y+5/4, z+1/2'
'-x+3/4, y+1/2, -z+5/4'
'x, -y+5/4, -z+5/4'
'x+1/2, y, z+1/2'
'-x+5/4, -y+3/4, z+1/2'
'-x+5/4, y, -z+5/4'
'x+1/2, -y+3/4, -z+5/4'
'x+1/2, y+1/2, z'
'-x+5/4, -y+5/4, z'
'-x+5/4, y+1/2, -z+3/4'
'x+1/2, -y+5/4, -z+3/4'
'-x, -y, -z'
'x-3/4, y-3/4, -z'
'x-3/4, -y, z-3/4'
'-x, y-3/4, z-3/4'
'-x, -y+1/2, -z+1/2'
'x-3/4, y-1/4, -z+1/2'
'x-3/4, -y+1/2, z-1/4'
'-x, y-1/4, z-1/4'
'-x+1/2, -y, -z+1/2'
'x-1/4, y-3/4, -z+1/2'
'x-1/4, -y, z-1/4'
'-x+1/2, y-3/4, z-1/4'
'-x+1/2, -y+1/2, -z'
'x-1/4, y-1/4, -z'
'x-1/4, -y+1/2, z-3/4'
'-x+1/2, y-1/4, z-3/4'

loop_
_atom_site_label
_atom_site_type_symbol
_atom_site_fract_x
_atom_site_fract_y
_atom_site_fract_z
_atom_site_U_iso_or_equiv
_atom_site_adp_type
_atom_site_occupancy
_atom_site_symmetry_multiplicity
_atom_site_calc_flag
_atom_site_refinement_flags
_atom_site_disorder_assembly
_atom_site_disorder_group
W1 W -0.6250 -0.1250 0.3750 0.01621(13) Uani 1 4 d S . .
Cu1 Cu -0.6250 -0.1250 0.25508(3) 0.03070(19) Uani 1 2 d S . .
Cu2 Cu -0.6250 -0.00513(3) 0.3750 0.02819(19) Uani 1 2 d S . .
S1 S -0.74131(8) -0.06967(4) 0.42980(4) 0.0240(2) Uani 1 1 d . . .
N1 N -0.7741(4) 0.07293(19) 0.29209(18) 0.0329(8) Uani 0.50 1 d P . 1
C1A C -0.7741(4) 0.07293(19) 0.29209(18) 0.0329(8) Uani 0.50 1 d P . 2
N2 N -0.8750 -0.3750 0.2623(2) 0.0260(10) Uani 1 2 d S . .
C1 C -0.7232(4) 0.04291(18) 0.32269(17) 0.0320(8) Uani 0.50 1 d P A 1
N1A N -0.7232(4) 0.04291(18) 0.32269(17) 0.0320(8) Uani 0.50 1 d P A 2
C2 C -0.7604(6) -0.3718(3) 0.2259(4) 0.0656(19) Uani 1 1 d . . .
H2A H -0.7614 -0.4032 0.1981 0.079 Uiso 1 1 calc R . .
H2B H -0.6891 -0.3770 0.2502 0.079 Uiso 1 1 calc R . .
C3 C -0.7489(7) -0.3135(4) 0.1936(4) 0.098(4) Uani 1 1 d . . .
H3A H -0.6751 -0.3134 0.1711 0.147 Uiso 1 1 calc R . .
H3B H -0.7460 -0.2823 0.2209 0.147 Uiso 1 1 calc R . .
H3C H -0.8185 -0.3084 0.1688 0.147 Uiso 1 1 calc R . .
C4 C -0.8806(5) -0.3219(3) 0.2995(4) 0.0603(18) Uani 1 1 d . . .
H4A H -0.8076 -0.3215 0.3234 0.072 Uiso 1 1 calc R . .
H4B H -0.8764 -0.2883 0.2746 0.072 Uiso 1 1 calc R . .
C5 C -0.9864(8) -0.3150(4) 0.3368(4) 0.090(3) Uani 1 1 d . . .
H5A H -0.9784 -0.2797 0.3583 0.135 Uiso 1 1 calc R . .
H5B H -0.9910 -0.3473 0.3628 0.135 Uiso 1 1 calc R . .
H5C H -1.0597 -0.3135 0.3140 0.135 Uiso 1 1 calc R . .

loop_
_atom_site_aniso_label
_atom_site_aniso_U_11
_atom_site_aniso_U_22
_atom_site_aniso_U_33
_atom_site_aniso_U_23
_atom_site_aniso_U_13
_atom_site_aniso_U_12
W1 0.01564(17) 0.01534(17) 0.01765(17) 0.000 0.000 0.000
Cu1 0.0318(4) 0.0323(4) 0.0280(4) 0.000 0.000 0.0069(3)
Cu2 0.0294(4) 0.0250(4) 0.0301(4) 0.000 -0.0023(3) 0.000
S1 0.0223(4) 0.0231(4) 0.0267(5) -0.0023(3) 0.0048(4) 0.0023(4)
N1 0.033(2) 0.037(2) 0.0287(19) 0.0009(16) -0.0015(16) 0.0097(16)
C1A 0.033(2) 0.037(2) 0.0287(19) 0.0009(16) -0.0015(16) 0.0097(16)
N2 0.021(2) 0.029(2) 0.028(2) 0.000 0.000 -0.0028(17)
C1 0.035(2) 0.031(2) 0.0299(19) -0.0008(15) -0.0035(16) 0.0074(16)
N1A 0.035(2) 0.031(2) 0.0299(19) -0.0008(15) -0.0035(16) 0.0074(16)
C2 0.038(3) 0.087(5) 0.072(5) 0.003(3) 0.011(3) -0.003(3)
C3 0.044(4) 0.142(9) 0.108(6) 0.084(6) 0.007(4) -0.018(4)
C4 0.051(4) 0.060(4) 0.070(5) -0.019(3) -0.005(3) 0.005(3)
C5 0.066(5) 0.110(7) 0.094(6) -0.055(5) 0.015(4) 0.006(4)

loop_
_atom_type_symbol
_atom_type_description
_atom_type_scat_dispersion_real
_atom_type_scat_dispersion_imag
_atom_type_scat_source
C C 0.0033 0.0016 'International Tables Vol C Tables 4.2.6.8 and 6.1.1.4'
H H 0.0000 0.0000 'International Tables Vol C Tables 4.2.6.8 and 6.1.1.4'
N N 0.0061 0.0033 'International Tables Vol C Tables 4.2.6.8 and 6.1.1.4'
Cu Cu 0.3201 1.2651 'International Tables Vol C Tables 4.2.6.8 and 6.1.1.4'
S S 0.1246 0.1234 'International Tables Vol C Tables 4.2.6.8 and 6.1.1.4'
W W -0.8490 6.8722 'International Tables Vol C Tables 4.2.6.8 and 6.1.1.4'

loop_
_geom_angle_atom_site_label_1
_geom_angle_atom_site_label_2
_geom_angle_atom_site_label_3
_geom_angle
_geom_angle_site_symmetry_1
_geom_angle_site_symmetry_3
_geom_angle_publ_flag
S1 W1 S1 109.83(5) 4_545 . ?
S1 W1 S1 109.31(5) 4_545 2_345 ?
S1 W1 S1 109.28(5) . 2_345 ?
S1 W1 S1 109.28(5) 4_545 3_355 ?
S1 W1 S1 109.31(5) . 3_355 ?
S1 W1 S1 109.83(5) 2_345 3_355 ?
S1 W1 Cu2 125.34(2) 4_545 . ?
S1 W1 Cu2 54.66(2) . . ?
S1 W1 Cu2 125.34(2) 2_345 . ?
S1 W1 Cu2 54.66(2) 3_355 . ?
S1 W1 Cu2 54.66(2) 4_545 2_345 ?
S1 W1 Cu2 125.34(2) . 2_345 ?
S1 W1 Cu2 54.66(2) 2_345 2_345 ?
S1 W1 Cu2 125.34(2) 3_355 2_345 ?
Cu2 W1 Cu2 180.0 . 2_345 ?
S1 W1 Cu1 125.36(3) 4_545 3_355 ?
S1 W1 Cu1 54.64(3) . 3_355 ?
S1 W1 Cu1 54.64(3) 2_345 3_355 ?
S1 W1 Cu1 125.36(3) 3_355 3_355 ?
Cu2 W1 Cu1 90.0 . 3_355 ?
Cu2 W1 Cu1 90.0 2_345 3_355 ?
S1 W1 Cu1 54.64(3) 4_545 . ?
S1 W1 Cu1 125.36(3) . . ?
S1 W1 Cu1 125.36(3) 2_345 . ?
S1 W1 Cu1 54.64(3) 3_355 . ?
Cu2 W1 Cu1 90.0 . . ?
Cu2 W1 Cu1 90.0 2_345 . ?
Cu1 W1 Cu1 180.0 3_355 . ?
C1A Cu1 N1 0.0(3) 25_355 25_355 ?
C1A Cu1 C1A 112.0(2) 25_355 22_655 ?
N1 Cu1 C1A 112.0(2) 25_355 22_655 ?
C1A Cu1 N1 112.0(2) 25_355 22_655 ?
N1 Cu1 N1 112.0(2) 25_355 22_655 ?
C1A Cu1 N1 0.0(3) 22_655 22_655 ?
C1A Cu1 S1 109.31(13) 25_355 3_355 ?
N1 Cu1 S1 109.31(13) 25_355 3_355 ?
C1A Cu1 S1 112.99(13) 22_655 3_355 ?
N1 Cu1 S1 112.99(13) 22_655 3_355 ?
C1A Cu1 S1 112.99(13) 25_355 4_545 ?
N1 Cu1 S1 112.99(13) 25_355 4_545 ?
C1A Cu1 S1 109.31(13) 22_655 4_545 ?
N1 Cu1 S1 109.31(13) 22_655 4_545 ?
S1 Cu1 S1 99.72(5) 3_355 4_545 ?
C1A Cu1 W1 124.01(12) 25_355 . ?
N1 Cu1 W1 124.01(12) 25_355 . ?
C1A Cu1 W1 124.01(12) 22_655 . ?
N1 Cu1 W1 124.01(12) 22_655 . ?
S1 Cu1 W1 49.86(3) 3_355 . ?
S1 Cu1 W1 49.86(3) 4_545 . ?
N1A Cu2 C1 0.0(3) 3_355 3_355 ?
N1A Cu2 C1 111.3(2) 3_355 . ?
C1 Cu2 C1 111.3(2) 3_355 . ?
N1A Cu2 S1 108.44(12) 3_355 . ?
C1 Cu2 S1 108.44(12) 3_355 . ?
C1 Cu2 S1 113.75(13) . . ?
N1A Cu2 S1 113.75(13) 3_355 3_355 ?
C1 Cu2 S1 113.75(13) 3_355 3_355 ?
C1 Cu2 S1 108.44(12) . 3_355 ?
S1 Cu2 S1 100.79(5) . 3_355 ?
N1A Cu2 W1 124.34(12) 3_355 . ?
C1 Cu2 W1 124.34(12) 3_355 . ?
C1 Cu2 W1 124.34(12) . . ?
S1 Cu2 W1 50.40(3) . . ?
S1 Cu2 W1 50.40(3) 3_355 . ?
W1 S1 Cu2 74.95(3) . . ?
W1 S1 Cu1 75.50(3) . 3_355 ?
Cu2 S1 Cu1 113.93(4) . 3_355 ?
C1 N1 Cu1 174.4(4) . 25_355 ?
C4 N2 C4 109.5(8) . 14_235 ?
C4 N2 C2 109.3(4) . 14_235 ?
C4 N2 C2 108.5(4) 14_235 14_235 ?
C4 N2 C2 108.5(4) . . ?
C4 N2 C2 109.3(4) 14_235 . ?
C2 N2 C2 111.7(7) 14_235 . ?
N1 C1 Cu2 175.8(4) . . ?
N2 C2 C3 112.5(6) . . ?
C5 C4 N2 117.9(6) . . ?

loop_
_geom_bond_atom_site_label_1
_geom_bond_atom_site_label_2
_geom_bond_distance
_geom_bond_site_symmetry_2
_geom_bond_publ_flag
W1 S1 2.2050(9) 4_545 ?
W1 S1 2.2050(9) . ?
W1 S1 2.2050(9) 2_345 ?
W1 S1 2.2050(9) 3_355 ?
W1 Cu2 2.7637(7) . ?
W1 Cu2 2.7637(7) 2_345 ?
W1 Cu1 2.7925(8) 3_355 ?
W1 Cu1 2.7925(8) . ?
Cu1 C1A 1.964(4) 25_355 ?
Cu1 N1 1.964(4) 25_355 ?
Cu1 C1A 1.964(4) 22_655 ?
Cu1 N1 1.964(4) 22_655 ?
Cu1 S1 2.3522(11) 3_355 ?
Cu1 S1 2.3522(11) 4_545 ?
Cu2 N1A 1.964(4) 3_355 ?
Cu2 C1 1.964(4) 3_355 ?
Cu2 C1 1.964(4) . ?
Cu2 S1 2.3344(10) . ?
Cu2 S1 2.3344(10) 3_355 ?
S1 Cu1 2.3522(11) 3_355 ?
N1 C1 1.138(6) . ?
N1 Cu1 1.964(4) 25_355 ?
N2 C4 1.500(7) . ?
N2 C4 1.500(7) 14_235 ?
N2 C2 1.512(7) 14_235 ?
N2 C2 1.512(7) . ?
C2 C3 1.545(10) . ?
C4 C5 1.452(10) . ?

loop_
_geom_torsion_atom_site_label_1
_geom_torsion_atom_site_label_2
_geom_torsion_atom_site_label_3
_geom_torsion_atom_site_label_4
_geom_torsion
_geom_torsion_site_symmetry_1
_geom_torsion_site_symmetry_2
_geom_torsion_site_symmetry_3
_geom_torsion_site_symmetry_4
_geom_torsion_publ_flag
S1 W1 Cu1 C1A 92.70(16) 4_545 . . 25_355 ?
S1 W1 Cu1 C1A 2.34(16) . . . 25_355 ?
S1 W1 Cu1 C1A -177.66(16) 2_345 . . 25_355 ?
S1 W1 Cu1 C1A -87.30(16) 3_355 . . 25_355 ?
Cu2 W1 Cu1 C1A -42.48(16) . . . 25_355 ?
Cu2 W1 Cu1 C1A 137.52(16) 2_345 . . 25_355 ?
Cu1 W1 Cu1 C1A 48(100) 3_355 . . 25_355 ?
S1 W1 Cu1 N1 92.70(16) 4_545 . . 25_355 ?
S1 W1 Cu1 N1 2.34(16) . . . 25_355 ?
S1 W1 Cu1 N1 -177.66(16) 2_345 . . 25_355 ?
S1 W1 Cu1 N1 -87.30(16) 3_355 . . 25_355 ?
Cu2 W1 Cu1 N1 -42.48(16) . . . 25_355 ?
Cu2 W1 Cu1 N1 137.52(16) 2_345 . . 25_355 ?
Cu1 W1 Cu1 N1 48(100) 3_355 . . 25_355 ?
S1 W1 Cu1 C1A -87.30(16) 4_545 . . 22_655 ?
S1 W1 Cu1 C1A -177.66(16) . . . 22_655 ?
S1 W1 Cu1 C1A 2.34(16) 2_345 . . 22_655 ?
S1 W1 Cu1 C1A 92.70(16) 3_355 . . 22_655 ?
Cu2 W1 Cu1 C1A 137.52(16) . . . 22_655 ?
Cu2 W1 Cu1 C1A -42.48(16) 2_345 . . 22_655 ?
Cu1 W1 Cu1 C1A -132(100) 3_355 . . 22_655 ?
S1 W1 Cu1 N1 -87.30(16) 4_545 . . 22_655 ?
S1 W1 Cu1 N1 -177.66(16) . . . 22_655 ?
S1 W1 Cu1 N1 2.34(16) 2_345 . . 22_655 ?
S1 W1 Cu1 N1 92.70(16) 3_355 . . 22_655 ?
Cu2 W1 Cu1 N1 137.52(16) . . . 22_655 ?
Cu2 W1 Cu1 N1 -42.48(16) 2_345 . . 22_655 ?
Cu1 W1 Cu1 N1 -132(100) 3_355 . . 22_655 ?
S1 W1 Cu1 S1 180.0 4_545 . . 3_355 ?
S1 W1 Cu1 S1 89.63(6) . . . 3_355 ?
S1 W1 Cu1 S1 -90.37(6) 2_345 . . 3_355 ?
Cu2 W1 Cu1 S1 44.82(3) . . . 3_355 ?
Cu2 W1 Cu1 S1 -135.18(3) 2_345 . . 3_355 ?
Cu1 W1 Cu1 S1 135(100) 3_355 . . 3_355 ?
S1 W1 Cu1 S1 -90.37(6) . . . 4_545 ?
S1 W1 Cu1 S1 89.63(6) 2_345 . . 4_545 ?
S1 W1 Cu1 S1 180.0 3_355 . . 4_545 ?
Cu2 W1 Cu1 S1 -135.18(3) . . . 4_545 ?
Cu2 W1 Cu1 S1 44.82(3) 2_345 . . 4_545 ?
Cu1 W1 Cu1 S1 -45(100) 3_355 . . 4_545 ?
S1 W1 Cu2 N1A 176.50(15) 4_545 . . 3_355 ?
S1 W1 Cu2 N1A 86.10(15) . . . 3_355 ?
S1 W1 Cu2 N1A -3.50(15) 2_345 . . 3_355 ?
S1 W1 Cu2 N1A -93.90(15) 3_355 . . 3_355 ?
Cu2 W1 Cu2 N1A -139(9) 2_345 . . 3_355 ?
Cu1 W1 Cu2 N1A 41.30(15) 3_355 . . 3_355 ?
Cu1 W1 Cu2 N1A -138.70(15) . . . 3_355 ?
S1 W1 Cu2 C1 176.50(15) 4_545 . . 3_355 ?
S1 W1 Cu2 C1 86.10(15) . . . 3_355 ?
S1 W1 Cu2 C1 -3.50(15) 2_345 . . 3_355 ?
S1 W1 Cu2 C1 -93.90(15) 3_355 . . 3_355 ?
Cu2 W1 Cu2 C1 -139(9) 2_345 . . 3_355 ?
Cu1 W1 Cu2 C1 41.30(15) 3_355 . . 3_355 ?
Cu1 W1 Cu2 C1 -138.70(15) . . . 3_355 ?
S1 W1 Cu2 C1 -3.50(15) 4_545 . . . ?
S1 W1 Cu2 C1 -93.90(15) . . . . ?
S1 W1 Cu2 C1 176.50(15) 2_345 . . . ?
S1 W1 Cu2 C1 86.10(15) 3_355 . . . ?
Cu2 W1 Cu2 C1 41(9) 2_345 . . . ?
Cu1 W1 Cu2 C1 -138.70(15) 3_355 . . . ?
Cu1 W1 Cu2 C1 41.30(15) . . . . ?
S1 W1 Cu2 S1 90.39(6) 4_545 . . . ?
S1 W1 Cu2 S1 -89.61(6) 2_345 . . . ?
S1 W1 Cu2 S1 180.0 3_355 . . . ?
Cu2 W1 Cu2 S1 135(38) 2_345 . . . ?
Cu1 W1 Cu2 S1 -44.80(3) 3_355 . . . ?
Cu1 W1 Cu2 S1 135.20(3) . . . . ?
S1 W1 Cu2 S1 -89.61(6) 4_545 . . 3_355 ?
S1 W1 Cu2 S1 180.0 . . . 3_355 ?
S1 W1 Cu2 S1 90.39(6) 2_345 . . 3_355 ?
Cu2 W1 Cu2 S1 -45(9) 2_345 . . 3_355 ?
Cu1 W1 Cu2 S1 135.20(3) 3_355 . . 3_355 ?
Cu1 W1 Cu2 S1 -44.80(3) . . . 3_355 ?
S1 W1 S1 Cu2 -119.88(3) 4_545 . . . ?
S1 W1 S1 Cu2 120.22(3) 2_345 . . . ?
S1 W1 S1 Cu2 0.0 3_355 . . . ?
Cu2 W1 S1 Cu2 180.0 2_345 . . . ?
Cu1 W1 S1 Cu2 120.22(3) 3_355 . . . ?
Cu1 W1 S1 Cu2 -59.78(3) . . . . ?
S1 W1 S1 Cu1 119.90(3) 4_545 . . 3_355 ?
S1 W1 S1 Cu1 0.0 2_345 . . 3_355 ?
S1 W1 S1 Cu1 -120.22(3) 3_355 . . 3_355 ?
Cu2 W1 S1 Cu1 -120.22(3) . . . 3_355 ?
Cu2 W1 S1 Cu1 59.78(3) 2_345 . . 3_355 ?
Cu1 W1 S1 Cu1 180.0 . . . 3_355 ?
N1A Cu2 S1 W1 -119.73(14) 3_355 . . . ?
C1 Cu2 S1 W1 -119.73(14) 3_355 . . . ?
C1 Cu2 S1 W1 115.83(13) . . . . ?
S1 Cu2 S1 W1 0.0 3_355 . . . ?
N1A Cu2 S1 Cu1 -53.49(14) 3_355 . . 3_355 ?
C1 Cu2 S1 Cu1 -53.49(14) 3_355 . . 3_355 ?
C1 Cu2 S1 Cu1 -177.93(13) . . . 3_355 ?
S1 Cu2 S1 Cu1 66.24(3) 3_355 . . 3_355 ?
W1 Cu2 S1 Cu1 66.24(3) . . . 3_355 ?
Cu1 N1 C1 Cu2 -128(5) 25_355 . . . ?
N1A Cu2 C1 N1 40(5) 3_355 . . . ?
C1 Cu2 C1 N1 40(5) 3_355 . . . ?
S1 Cu2 C1 N1 163(5) . . . . ?
S1 Cu2 C1 N1 -85(5) 3_355 . . . ?
W1 Cu2 C1 N1 -140(5) . . . . ?
C4 N2 C2 C3 -51.3(8) . . . . ?
C4 N2 C2 C3 -170.7(7) 14_235 . . . ?
C2 N2 C2 C3 69.2(6) 14_235 . . . ?
C4 N2 C4 C5 -62.9(7) 14_235 . . . ?
C2 N2 C4 C5 55.8(9) 14_235 . . . ?
C2 N2 C4 C5 177.8(8) . . . . ?
